data_7714036
loop_
_publ_author_name
'Cherkasova, Anna V.'
'Cherkasov, Anton Vladimirovich'
'Martyanov, Konstantin A.'
'Bogomyakov, Artem'
'Khrustalev, Victor N.'
'Kissel, Alexander'
'Kozhanov, Konstantin'
'Kuropatov, Viacheslav'
'Cherkasov, Vladimir Kuz'mich'

_publ_section_title
;
 A self-assembling of a metal-organic cage-like structure bearing cofacial
 redox-active bis-(o-semiquinone) copper(II) units
;
_journal_name_full 'Dalton Transactions'
_journal_paper_doi 10.1039/D3DT02855K
_journal_year 2023
_chemical_formula_moiety 'C80 H108 Cu2 O18'
_chemical_formula_sum 'C80 H108 Cu2 O18'
_chemical_formula_weight 1484.77
_space_group_crystal_system monoclinic
_space_group_IT_number 14
_space_group_name_Hall '-P 2ybc'
_space_group_name_H-M_alt 'P 1 21/c 1'
_atom_sites_solution_hydrogens geom
_atom_sites_solution_primary difmap
_atom_sites_solution_secondary difmap
_audit_creation_method SHELXL-2013
_audit_update_record
;
2023-05-02 deposited with the CCDC.	2023-09-04 downloaded from the CCDC.
;
_cell_angle_alpha 90
_cell_angle_beta 99.095(10)
_cell_angle_gamma 90
_cell_formula_units_Z 2
_cell_length_a 14.2710(9)
_cell_length_b 17.2741(14)
_cell_length_c 17.9562(16)
_cell_measurement_reflns_used 600
_cell_measurement_temperature 100.0(2)
_cell_measurement_theta_max 26.0
_cell_measurement_theta_min 2.6
_cell_volume 4370.9(6)
_computing_cell_refinement 'iMosflm (Battye et al., 2011)'
_computing_data_collection 'Marccd (Doyle, 2011)'
_computing_data_reduction iMosflm
_computing_molecular_graphics 'SHELXTL (Sheldrick, 2015)'
_computing_publication_material SHELXTL
_computing_structure_refinement 'SHELXL (Sheldrick, 2015)'
_computing_structure_solution 'SHELXT (Sheldrick, 2015)'
_diffrn_ambient_temperature 100.0(2)
_diffrn_measured_fraction_theta_full 0.978
_diffrn_measured_fraction_theta_max 0.975
_diffrn_measurement_device_type 'Rayonix SX165 CCD'
_diffrn_measurement_method '/f scan'
_diffrn_radiation_type synchrotron
_diffrn_radiation_wavelength 0.79313
_diffrn_reflns_av_R_equivalents 0.0426
_diffrn_reflns_av_unetI/netI 0.0368
_diffrn_reflns_Laue_measured_fraction_full 0.978
_diffrn_reflns_Laue_measured_fraction_max 0.975
_diffrn_reflns_limit_h_max 18
_diffrn_reflns_limit_h_min -18
_diffrn_reflns_limit_k_max 21
_diffrn_reflns_limit_k_min -21
_diffrn_reflns_limit_l_max 23
_diffrn_reflns_limit_l_min -23
_diffrn_reflns_number 34459
_diffrn_reflns_point_group_measured_fraction_full 0.978
_diffrn_reflns_point_group_measured_fraction_max 0.975
_diffrn_reflns_theta_full 28.417
_diffrn_reflns_theta_max 30.980
_diffrn_reflns_theta_min 2.564
_exptl_absorpt_coefficient_mu 0.731
_exptl_absorpt_correction_T_max 0.975
_exptl_absorpt_correction_T_min 0.921
_exptl_absorpt_correction_type multi-scan
_exptl_absorpt_process_details 'Scala (Evans, 2006)'
_exptl_crystal_colour green
_exptl_crystal_density_diffrn 1.128
_exptl_crystal_description needle
_exptl_crystal_F_000 1580
_exptl_crystal_size_max 0.10
_exptl_crystal_size_mid 0.07
_exptl_crystal_size_min 0.02
_refine_diff_density_max 1.084
_refine_diff_density_min -0.783
_refine_diff_density_rms 0.079
_refine_ls_extinction_coef 0.0093(9)
_refine_ls_extinction_expression Fc^*^=kFc[1+0.001xFc^2^\l^3^/sin(2\q)]^-1/4^
_refine_ls_extinction_method SHELXL
_refine_ls_goodness_of_fit_ref 1.004
_refine_ls_hydrogen_treatment constr
_refine_ls_matrix_type full
_refine_ls_number_parameters 449
_refine_ls_number_reflns 9770
_refine_ls_number_restraints 18
_refine_ls_restrained_S_all 1.015
_refine_ls_R_factor_all 0.1057
_refine_ls_R_factor_gt 0.0801
_refine_ls_shift/su_max 0.001
_refine_ls_shift/su_mean 0.000
_refine_ls_structure_factor_coef Fsqd
_refine_ls_weighting_details 'w=1/[\s^2^(Fo^2^)+(0.09P)^2^+9P] where P=(Fo^2^+2Fc^2^)/3'
_refine_ls_weighting_scheme calc
_refine_ls_wR_factor_gt 0.1948
_refine_ls_wR_factor_ref 0.2123
_reflns_Friedel_coverage 0.000
_reflns_number_gt 7053
_reflns_number_total 9770
_reflns_threshold_expression 'I > 2\s(I)'
_cod_data_source_file d3dt02855k2.cif
_cod_data_source_block Kanna3
_cod_original_sg_symbol_H-M 'P 21/c'
_cod_database_code 7714036
_shelx_space_group_comment
;
The symmetry employed for this shelxl refinement is uniquely defined
by the following loop, which should always be used as a source of
symmetry information in preference to the above space-group names.
They are only intended as comments.
;
_shelx_estimated_absorpt_t_min 0.931
_shelx_estimated_absorpt_t_max 0.986
_shelxl_version_number 2013-4

loop_
_space_group_symop_operation_xyz
'x, y, z'
'-x, y+1/2, -z+1/2'
'-x, -y, -z'
'x, -y-1/2, z-1/2'

loop_
_atom_site_label
_atom_site_type_symbol
_atom_site_fract_x
_atom_site_fract_y
_atom_site_fract_z
_atom_site_U_iso_or_equiv
_atom_site_adp_type
_atom_site_occupancy
_atom_site_site_symmetry_order
_atom_site_calc_flag
_atom_site_refinement_flags_posn
_atom_site_refinement_flags_adp
_atom_site_refinement_flags_occupancy
_atom_site_disorder_assembly
_atom_site_disorder_group
Cu1 Cu 0.71569(3) 0.37132(3) 0.56473(3) 0.04526(18) Uani 1 1 d . . . . .
O1 O 0.81063(18) 0.45183(18) 0.57898(15) 0.0484(7) Uani 1 1 d . . . . .
O2 O 0.70565(19) 0.39369(15) 0.66984(15) 0.0443(6) Uani 1 1 d . . . . .
O3 O 0.7749(2) 0.61364(16) 0.83062(16) 0.0501(7) Uani 1 1 d . . . . .
O4 O 0.5763(2) 0.80259(16) 0.67874(16) 0.0490(7) Uani 1 1 d . . . . .
O5 O 0.3878(2) 0.70112(17) 0.45895(15) 0.0492(7) Uani 1 1 d . . . . .
O6 O 0.28291(18) 0.63272(17) 0.54339(16) 0.0479(6) Uani 1 1 d . . . . .
O7 O 0.8111(2) 0.26189(19) 0.61083(18) 0.0590(8) Uani 1 1 d . . . . .
O8 O 0.9876(2) 0.2351(2) 0.5650(2) 0.0730(10) Uani 1 1 d . . . . .
O9 O 0.5878(2) 0.47727(18) 0.54160(17) 0.0529(7) Uani 1 1 d . . . . .
C1 C 0.8059(3) 0.4916(2) 0.6398(2) 0.0422(8) Uani 1 1 d . . . . .
C2 C 0.7476(3) 0.4581(2) 0.6914(2) 0.0394(8) Uani 1 1 d . . . . .
C3 C 0.7376(3) 0.4952(2) 0.7608(2) 0.0416(8) Uani 1 1 d . . . . .
C4 C 0.7808(3) 0.5664(2) 0.7695(2) 0.0418(8) Uani 1 1 d . . . . .
C5 C 0.8376(3) 0.5987(2) 0.7198(2) 0.0446(9) Uani 1 1 d . . . . .
H5 H 0.8659 0.6478 0.7321 0.053 Uiso 1 1 calc R U . . .
C6 C 0.8542(3) 0.5637(2) 0.6549(2) 0.0442(8) Uani 1 1 d . . . . .
C7 C 0.7414(3) 0.6883(2) 0.8144(2) 0.0458(9) Uani 1 1 d . . . . .
C8 C 0.6722(3) 0.7042(2) 0.7525(2) 0.0423(8) Uani 1 1 d . . . . .
H8 H 0.6482 0.6642 0.7183 0.051 Uiso 1 1 calc R U . . .
C9 C 0.6393(3) 0.7787(2) 0.7418(2) 0.0467(9) Uani 1 1 d . . . . .
C10 C 0.6732(3) 0.8381(3) 0.7918(3) 0.0550(10) Uani 1 1 d . . . . .
H10 H 0.6478 0.8889 0.7849 0.066 Uiso 1 1 calc R U . . .
C11 C 0.7430(3) 0.8221(3) 0.8501(2) 0.0541(10) Uani 1 1 d . . . . .
H11 H 0.7682 0.8628 0.8828 0.065 Uiso 1 1 calc R U . . .
C12 C 0.7790(3) 0.7466(3) 0.8634(2) 0.0513(10) Uani 1 1 d . . . . .
H12 H 0.8277 0.7359 0.9047 0.062 Uiso 1 1 calc R U . . .
C13 C 0.5090(3) 0.7533(2) 0.6418(2) 0.0453(9) Uani 1 1 d . . . . .
C14 C 0.4956(2) 0.7525(2) 0.56187(19) 0.0458(9) Uani 1 1 d D . . . .
C15 C 0.4138(3) 0.7090(2) 0.5310(2) 0.0436(8) Uani 1 1 d . . . . .
C16 C 0.3550(3) 0.6689(2) 0.5787(2) 0.0419(8) Uani 1 1 d . . . . .
C17 C 0.3759(3) 0.6706(2) 0.6593(2) 0.0420(8) Uani 1 1 d . . . . .
C18 C 0.4534(3) 0.7136(2) 0.6879(2) 0.0423(8) Uani 1 1 d . . . . .
H18 H 0.4708 0.7170 0.7411 0.051 Uiso 1 1 calc R U . . .
C19 C 0.6797(3) 0.4568(3) 0.8160(2) 0.0511(10) Uani 1 1 d . . . . .
C20 C 0.7221(4) 0.3760(3) 0.8363(3) 0.0685(13) Uani 1 1 d . . . . .
H20A H 0.7224 0.3459 0.7901 0.103 Uiso 1 1 calc R U . . .
H20B H 0.6836 0.3492 0.8689 0.103 Uiso 1 1 calc R U . . .
H20C H 0.7873 0.3815 0.8629 0.103 Uiso 1 1 calc R U . . .
C21 C 0.5764(4) 0.4467(4) 0.7779(4) 0.0794(16) Uani 1 1 d . . . . .
H21A H 0.5747 0.4173 0.7310 0.119 Uiso 1 1 calc R U . . .
H21B H 0.5475 0.4976 0.7665 0.119 Uiso 1 1 calc R U . . .
H21C H 0.5409 0.4186 0.8119 0.119 Uiso 1 1 calc R U . . .
C22 C 0.6813(6) 0.5001(4) 0.8899(3) 0.095(2) Uani 1 1 d . . . . .
H22A H 0.7471 0.5060 0.9150 0.143 Uiso 1 1 calc R U . . .
H22B H 0.6452 0.4710 0.9226 0.143 Uiso 1 1 calc R U . . .
H22C H 0.6528 0.5514 0.8797 0.143 Uiso 1 1 calc R U . . .
C23 C 0.9181(3) 0.5964(3) 0.6022(3) 0.0536(10) Uani 1 1 d . . . . .
C24 C 0.9567(4) 0.6768(3) 0.6301(3) 0.0631(12) Uani 1 1 d . . . . .
H24A H 0.9035 0.7124 0.6313 0.095 Uiso 1 1 calc R U . . .
H24B H 0.9979 0.6970 0.5958 0.095 Uiso 1 1 calc R U . . .
H24C H 0.9931 0.6719 0.6809 0.095 Uiso 1 1 calc R U . . .
C25 C 1.0022(3) 0.5407(3) 0.5997(3) 0.0581(11) Uani 1 1 d . . . . .
H25A H 0.9780 0.4899 0.5815 0.087 Uiso 1 1 calc R U . . .
H25B H 1.0388 0.5354 0.6504 0.087 Uiso 1 1 calc R U . . .
H25C H 1.0431 0.5615 0.5655 0.087 Uiso 1 1 calc R U . . .
C26 C 0.8627(4) 0.6063(3) 0.5224(3) 0.0658(13) Uani 1 1 d . . . . .
H26A H 0.8379 0.5559 0.5033 0.099 Uiso 1 1 calc R U . . .
H26B H 0.9049 0.6270 0.4892 0.099 Uiso 1 1 calc R U . . .
H26C H 0.8098 0.6422 0.5237 0.099 Uiso 1 1 calc R U . . .
C27 C 0.5610(2) 0.7974(2) 0.51785(18) 0.0614(12) Uani 1 1 d D . . . .
C28 C 0.5400(4) 0.7763(3) 0.43361(17) 0.0675(11) Uani 0.7 1 d D . P A 1
H28A H 0.4752 0.7922 0.4128 0.101 Uiso 0.7 1 calc R U P A 1
H28B H 0.5462 0.7202 0.4277 0.101 Uiso 0.7 1 calc R U P A 1
H28C H 0.5851 0.8029 0.4066 0.101 Uiso 0.7 1 calc R U P A 1
C29 C 0.6654(2) 0.7727(3) 0.5486(3) 0.0675(11) Uani 0.7 1 d D . P A 1
H29A H 0.6691 0.7161 0.5523 0.101 Uiso 0.7 1 calc R U P A 1
H29B H 0.6851 0.7955 0.5986 0.101 Uiso 0.7 1 calc R U P A 1
H29C H 0.7075 0.7910 0.5142 0.101 Uiso 0.7 1 calc R U P A 1
C30 C 0.5500(4) 0.88442(18) 0.5299(3) 0.0675(11) Uani 0.7 1 d D . P A 1
H30A H 0.4825 0.8979 0.5217 0.101 Uiso 0.7 1 calc R U P A 1
H30B H 0.5822 0.9130 0.4942 0.101 Uiso 0.7 1 calc R U P A 1
H30C H 0.5782 0.8980 0.5816 0.101 Uiso 0.7 1 calc R U P A 1
C28' C 0.5816(8) 0.7482(5) 0.4508(4) 0.0675(11) Uani 0.3 1 d D . P A 2
H28D H 0.5262 0.7490 0.4108 0.101 Uiso 0.3 1 calc R U P A 2
H28E H 0.5950 0.6947 0.4675 0.101 Uiso 0.3 1 calc R U P A 2
H28F H 0.6366 0.7694 0.4314 0.101 Uiso 0.3 1 calc R U P A 2
C29' C 0.6530(4) 0.8189(7) 0.5699(4) 0.0675(11) Uani 0.3 1 d D . P A 2
H29D H 0.6536 0.8747 0.5801 0.101 Uiso 0.3 1 calc R U P A 2
H29E H 0.7075 0.8055 0.5454 0.101 Uiso 0.3 1 calc R U P A 2
H29F H 0.6568 0.7904 0.6175 0.101 Uiso 0.3 1 calc R U P A 2
C30' C 0.5077(6) 0.8725(4) 0.4873(6) 0.0675(11) Uani 0.3 1 d D . P A 2
H30D H 0.4418 0.8598 0.4665 0.101 Uiso 0.3 1 calc R U P A 2
H30E H 0.5390 0.8950 0.4476 0.101 Uiso 0.3 1 calc R U P A 2
H30F H 0.5087 0.9098 0.5285 0.101 Uiso 0.3 1 calc R U P A 2
C31 C 0.3117(3) 0.6291(2) 0.7078(2) 0.0486(9) Uani 1 1 d . . . . .
C32 C 0.2108(3) 0.6622(3) 0.6917(3) 0.0535(10) Uani 1 1 d . . . . .
H32A H 0.1852 0.6554 0.6382 0.080 Uiso 1 1 calc R U . . .
H32B H 0.2124 0.7175 0.7042 0.080 Uiso 1 1 calc R U . . .
H32C H 0.1704 0.6350 0.7225 0.080 Uiso 1 1 calc R U . . .
C33 C 0.3086(4) 0.5428(3) 0.6896(3) 0.0617(12) Uani 1 1 d . . . . .
H33A H 0.2840 0.5353 0.6360 0.093 Uiso 1 1 calc R U . . .
H33B H 0.2671 0.5165 0.7202 0.093 Uiso 1 1 calc R U . . .
H33C H 0.3728 0.5212 0.7011 0.093 Uiso 1 1 calc R U . . .
C34 C 0.3485(3) 0.6392(3) 0.7922(3) 0.0596(11) Uani 1 1 d . . . . .
H34A H 0.3498 0.6944 0.8050 0.089 Uiso 1 1 calc R U . . .
H34B H 0.4127 0.6178 0.8040 0.089 Uiso 1 1 calc R U . . .
H34C H 0.3064 0.6119 0.8215 0.089 Uiso 1 1 calc R U . . .
C35 C 0.8237(4) 0.1996(3) 0.5618(3) 0.0698(14) Uani 1 1 d . . . . .
H35A H 0.7633 0.1890 0.5280 0.084 Uiso 1 1 calc R U . . .
H35B H 0.8422 0.1524 0.5917 0.084 Uiso 1 1 calc R U . . .
C36 C 0.8994(4) 0.2201(4) 0.5160(3) 0.0739(14) Uani 1 1 d . . . . .
H36A H 0.9079 0.1769 0.4814 0.089 Uiso 1 1 calc R U . . .
H36B H 0.8799 0.2666 0.4851 0.089 Uiso 1 1 calc R U . . .
C37 C 0.9727(4) 0.2985(3) 0.6146(3) 0.0701(13) Uani 1 1 d . . . . .
H37A H 0.9533 0.3454 0.5845 0.084 Uiso 1 1 calc R U . . .
H37B H 1.0326 0.3101 0.6487 0.084 Uiso 1 1 calc R U . . .
C38 C 0.8986(3) 0.2774(4) 0.6594(3) 0.0689(13) Uani 1 1 d . . . . .
H38A H 0.9187 0.2310 0.6901 0.083 Uiso 1 1 calc R U . . .
H38B H 0.8896 0.3203 0.6941 0.083 Uiso 1 1 calc R U . . .
C39 C 0.5811(3) 0.5416(3) 0.4919(3) 0.0533(10) Uani 1 1 d . . . . .
H39A H 0.6407 0.5465 0.4706 0.064 Uiso 1 1 calc R U . . .
H39B H 0.5726 0.5896 0.5203 0.064 Uiso 1 1 calc R U . . .
C40 C 0.5005(3) 0.4677(3) 0.5707(3) 0.0554(11) Uani 1 1 d . . . . .
H40A H 0.4896 0.5133 0.6015 0.066 Uiso 1 1 calc R U . . .
H40B H 0.5051 0.4214 0.6037 0.066 Uiso 1 1 calc R U . . .

loop_
_atom_site_aniso_label
_atom_site_aniso_U_11
_atom_site_aniso_U_22
_atom_site_aniso_U_33
_atom_site_aniso_U_23
_atom_site_aniso_U_13
_atom_site_aniso_U_12
Cu1 0.0399(3) 0.0497(3) 0.0440(3) -0.0095(2) 0.00022(18) 0.0006(2)
O1 0.0359(13) 0.0622(18) 0.0466(15) -0.0113(13) 0.0049(11) -0.0029(12)
O2 0.0460(14) 0.0351(14) 0.0493(15) -0.0039(11) 0.0000(11) -0.0039(11)
O3 0.0548(16) 0.0463(16) 0.0485(15) -0.0027(12) 0.0060(12) 0.0016(13)
O4 0.0483(15) 0.0430(15) 0.0538(16) -0.0019(12) 0.0018(12) -0.0072(12)
O5 0.0540(16) 0.0515(16) 0.0407(14) -0.0094(12) 0.0032(12) -0.0042(13)
O6 0.0373(13) 0.0540(17) 0.0516(15) -0.0103(13) 0.0045(11) -0.0034(12)
O7 0.0516(17) 0.0591(19) 0.0656(19) 0.0004(15) 0.0073(14) 0.0026(14)
O8 0.0538(19) 0.085(3) 0.083(2) -0.011(2) 0.0187(17) 0.0015(17)
O9 0.0412(14) 0.0593(18) 0.0574(17) 0.0093(14) 0.0051(12) 0.0092(13)
C1 0.0362(17) 0.043(2) 0.045(2) -0.0004(16) 0.0008(15) 0.0036(15)
C2 0.0369(17) 0.0367(19) 0.0428(18) -0.0020(15) 0.0008(14) 0.0018(14)
C3 0.0407(18) 0.0382(19) 0.045(2) -0.0004(15) 0.0051(15) 0.0001(15)
C4 0.0389(18) 0.039(2) 0.045(2) -0.0097(15) 0.0011(15) 0.0038(15)
C5 0.044(2) 0.0322(18) 0.055(2) 0.0008(16) 0.0001(16) -0.0040(15)
C6 0.0395(18) 0.044(2) 0.048(2) 0.0019(16) 0.0025(15) -0.0027(16)
C7 0.046(2) 0.040(2) 0.051(2) -0.0047(16) 0.0081(17) -0.0021(16)
C8 0.045(2) 0.0359(19) 0.0445(19) -0.0055(15) 0.0041(15) -0.0059(15)
C9 0.0415(19) 0.047(2) 0.050(2) -0.0092(17) 0.0031(16) -0.0013(16)
C10 0.062(3) 0.041(2) 0.059(3) -0.0101(19) 0.000(2) -0.0003(19)
C11 0.055(2) 0.051(2) 0.055(2) -0.0174(19) 0.0034(19) -0.0096(19)
C12 0.051(2) 0.051(2) 0.051(2) -0.0065(18) 0.0050(18) -0.0061(18)
C13 0.0389(18) 0.040(2) 0.053(2) -0.0157(17) -0.0033(16) 0.0045(15)
C14 0.0410(19) 0.045(2) 0.051(2) -0.0065(17) 0.0057(16) -0.0002(16)
C15 0.0420(19) 0.043(2) 0.0442(19) -0.0076(16) 0.0016(15) 0.0048(16)
C16 0.0363(18) 0.043(2) 0.0452(19) -0.0049(16) 0.0021(15) 0.0090(15)
C17 0.0426(19) 0.0364(19) 0.046(2) -0.0033(15) 0.0039(15) 0.0065(15)
C18 0.0430(19) 0.041(2) 0.0409(19) -0.0051(15) -0.0004(15) 0.0063(15)
C19 0.057(2) 0.047(2) 0.051(2) 0.0003(18) 0.0123(18) -0.0068(19)
C20 0.087(4) 0.059(3) 0.058(3) 0.006(2) 0.008(2) -0.014(3)
C21 0.055(3) 0.094(4) 0.091(4) 0.018(3) 0.019(3) -0.011(3)
C22 0.150(6) 0.076(4) 0.073(4) -0.022(3) 0.060(4) -0.047(4)
C23 0.052(2) 0.056(3) 0.053(2) 0.0011(19) 0.0105(19) -0.0103(19)
C24 0.060(3) 0.061(3) 0.072(3) 0.006(2) 0.019(2) -0.014(2)
C25 0.050(2) 0.071(3) 0.053(2) -0.006(2) 0.0095(19) -0.010(2)
C26 0.058(3) 0.077(3) 0.062(3) 0.017(2) 0.006(2) -0.011(2)
C27 0.067(3) 0.064(3) 0.058(3) -0.006(2) 0.024(2) -0.011(2)
C28 0.081(3) 0.069(3) 0.058(2) -0.0072(18) 0.0266(19) -0.011(2)
C29 0.081(3) 0.069(3) 0.058(2) -0.0072(18) 0.0266(19) -0.011(2)
C30 0.081(3) 0.069(3) 0.058(2) -0.0072(18) 0.0266(19) -0.011(2)
C28' 0.081(3) 0.069(3) 0.058(2) -0.0072(18) 0.0266(19) -0.011(2)
C29' 0.081(3) 0.069(3) 0.058(2) -0.0072(18) 0.0266(19) -0.011(2)
C30' 0.081(3) 0.069(3) 0.058(2) -0.0072(18) 0.0266(19) -0.011(2)
C31 0.053(2) 0.043(2) 0.050(2) 0.0002(17) 0.0127(18) 0.0026(18)
C32 0.045(2) 0.053(2) 0.065(3) -0.003(2) 0.0148(19) -0.0021(18)
C33 0.064(3) 0.046(2) 0.078(3) 0.002(2) 0.018(2) -0.003(2)
C34 0.058(3) 0.070(3) 0.052(2) 0.003(2) 0.010(2) -0.008(2)
C35 0.055(3) 0.060(3) 0.095(4) -0.012(3) 0.013(3) 0.004(2)
C36 0.071(3) 0.080(4) 0.070(3) -0.009(3) 0.010(3) -0.004(3)
C37 0.061(3) 0.068(3) 0.080(3) -0.005(3) 0.006(2) -0.007(2)
C38 0.056(3) 0.091(4) 0.060(3) 0.006(3) 0.010(2) 0.014(3)
C39 0.044(2) 0.048(2) 0.068(3) 0.004(2) 0.0093(19) 0.0046(18)
C40 0.046(2) 0.069(3) 0.052(2) 0.008(2) 0.0119(18) 0.011(2)

loop_
_atom_type_symbol
_atom_type_description
_atom_type_scat_dispersion_real
_atom_type_scat_dispersion_imag
_atom_type_scat_source
C C 0.0047 0.0021 'International Tables Vol C Tables 4.2.6.8 and 6.1.1.4'
H H 0.0000 0.0000 'International Tables Vol C Tables 4.2.6.8 and 6.1.1.4'
O O 0.0148 0.0078 'International Tables Vol C Tables 4.2.6.8 and 6.1.1.4'
Cu Cu 0.2762 1.5416 'International Tables Vol C Tables 4.2.6.8 and 6.1.1.4'

loop_
_geom_angle_atom_site_label_1
_geom_angle_atom_site_label_2
_geom_angle_atom_site_label_3
_geom_angle
_geom_angle_site_symmetry_1
_geom_angle_site_symmetry_3
_geom_angle_publ_flag
O5 Cu1 O1 172.95(12) 3_666 . ?
O5 Cu1 O6 83.40(11) 3_666 3_666 ?
O1 Cu1 O6 92.32(12) . 3_666 ?
O5 Cu1 O2 99.82(11) 3_666 . ?
O1 Cu1 O2 83.49(11) . . ?
O6 Cu1 O2 169.97(12) 3_666 . ?
O5 Cu1 O7 86.43(12) 3_666 . ?
O1 Cu1 O7 100.01(12) . . ?
O6 Cu1 O7 102.78(12) 3_666 . ?
O2 Cu1 O7 86.95(11) . . ?
C1 O1 Cu1 111.3(2) . . ?
C2 O2 Cu1 111.0(2) . . ?
C4 O3 C7 116.3(3) . . ?
C13 O4 C9 121.5(3) . . ?
C15 O5 Cu1 112.1(3) . 3_666 ?
C16 O6 Cu1 112.1(2) . 3_666 ?
C35 O7 C38 109.6(4) . . ?
C35 O7 Cu1 120.3(3) . . ?
C38 O7 Cu1 117.1(3) . . ?
C36 O8 C37 108.3(4) . . ?
C39 O9 C40 110.1(3) . . ?
O1 C1 C6 122.2(4) . . ?
O1 C1 C2 115.7(3) . . ?
C6 C1 C2 122.1(3) . . ?
O2 C2 C3 122.8(3) . . ?
O2 C2 C1 115.7(3) . . ?
C3 C2 C1 121.5(3) . . ?
C4 C3 C2 113.3(3) . . ?
C4 C3 C19 126.1(4) . . ?
C2 C3 C19 120.5(3) . . ?
C3 C4 O3 122.5(4) . . ?
C3 C4 C5 125.0(4) . . ?
O3 C4 C5 112.5(3) . . ?
C6 C5 C4 124.0(4) . . ?
C6 C5 H5 118.0 . . ?
C4 C5 H5 118.0 . . ?
C5 C6 C1 113.9(4) . . ?
C5 C6 C23 124.5(4) . . ?
C1 C6 C23 121.6(4) . . ?
C12 C7 O3 117.0(4) . . ?
C12 C7 C8 121.2(4) . . ?
O3 C7 C8 121.8(3) . . ?
C9 C8 C7 118.6(3) . . ?
C9 C8 H8 120.7 . . ?
C7 C8 H8 120.7 . . ?
C8 C9 C10 121.5(4) . . ?
C8 C9 O4 123.6(3) . . ?
C10 C9 O4 114.7(4) . . ?
C11 C10 C9 118.9(4) . . ?
C11 C10 H10 120.6 . . ?
C9 C10 H10 120.6 . . ?
C10 C11 C12 121.7(4) . . ?
C10 C11 H11 119.2 . . ?
C12 C11 H11 119.2 . . ?
C7 C12 C11 118.0(4) . . ?
C7 C12 H12 121.0 . . ?
C11 C12 H12 121.0 . . ?
O4 C13 C18 115.6(3) . . ?
O4 C13 C14 117.9(4) . . ?
C18 C13 C14 126.2(3) . . ?
C13 C14 C15 111.7(3) . . ?
C13 C14 C27 121.6(3) . . ?
C15 C14 C27 126.7(3) . . ?
O5 C15 C14 122.1(4) . . ?
O5 C15 C16 115.7(3) . . ?
C14 C15 C16 122.2(3) . . ?
O6 C16 C17 122.2(4) . . ?
O6 C16 C15 115.5(3) . . ?
C17 C16 C15 122.3(3) . . ?
C18 C17 C16 114.8(4) . . ?
C18 C17 C31 124.2(4) . . ?
C16 C17 C31 121.0(3) . . ?
C17 C18 C13 122.8(4) . . ?
C17 C18 H18 118.6 . . ?
C13 C18 H18 118.6 . . ?
C22 C19 C3 114.6(4) . . ?
C22 C19 C21 109.1(5) . . ?
C3 C19 C21 109.7(4) . . ?
C22 C19 C20 106.7(4) . . ?
C3 C19 C20 108.2(4) . . ?
C21 C19 C20 108.4(4) . . ?
C19 C20 H20A 109.5 . . ?
C19 C20 H20B 109.5 . . ?
H20A C20 H20B 109.5 . . ?
C19 C20 H20C 109.5 . . ?
H20A C20 H20C 109.5 . . ?
H20B C20 H20C 109.5 . . ?
C19 C21 H21A 109.5 . . ?
C19 C21 H21B 109.5 . . ?
H21A C21 H21B 109.5 . . ?
C19 C21 H21C 109.5 . . ?
H21A C21 H21C 109.5 . . ?
H21B C21 H21C 109.5 . . ?
C19 C22 H22A 109.5 . . ?
C19 C22 H22B 109.5 . . ?
H22A C22 H22B 109.5 . . ?
C19 C22 H22C 109.5 . . ?
H22A C22 H22C 109.5 . . ?
H22B C22 H22C 109.5 . . ?
C6 C23 C26 110.5(4) . . ?
C6 C23 C25 109.3(4) . . ?
C26 C23 C25 109.3(4) . . ?
C6 C23 C24 110.4(4) . . ?
C26 C23 C24 108.0(4) . . ?
C25 C23 C24 109.3(4) . . ?
C23 C24 H24A 109.5 . . ?
C23 C24 H24B 109.5 . . ?
H24A C24 H24B 109.5 . . ?
C23 C24 H24C 109.5 . . ?
H24A C24 H24C 109.5 . . ?
H24B C24 H24C 109.5 . . ?
C23 C25 H25A 109.5 . . ?
C23 C25 H25B 109.5 . . ?
H25A C25 H25B 109.5 . . ?
C23 C25 H25C 109.5 . . ?
H25A C25 H25C 109.5 . . ?
H25B C25 H25C 109.5 . . ?
C23 C26 H26A 109.5 . . ?
C23 C26 H26B 109.5 . . ?
H26A C26 H26B 109.5 . . ?
C23 C26 H26C 109.5 . . ?
H26A C26 H26C 109.5 . . ?
H26B C26 H26C 109.5 . . ?
C14 C27 C30 109.9(2) . . ?
C14 C27 C29' 110.0(2) . . ?
C14 C27 C28 110.4(2) . . ?
C30 C27 C28 111.3(2) . . ?
C14 C27 C28' 109.4(2) . . ?
C29' C27 C28' 111.1(2) . . ?
C14 C27 C30' 107.5(2) . . ?
C29' C27 C30' 109.6(2) . . ?
C28' C27 C30' 109.1(2) . . ?
C14 C27 C29 107.8(2) . . ?
C30 C27 C29 109.3(2) . . ?
C28 C27 C29 108.0(2) . . ?
C27 C28 H28A 109.5 . . ?
C27 C28 H28B 109.5 . . ?
H28A C28 H28B 109.5 . . ?
C27 C28 H28C 109.5 . . ?
H28A C28 H28C 109.5 . . ?
H28B C28 H28C 109.5 . . ?
C27 C29 H29A 109.5 . . ?
C27 C29 H29B 109.5 . . ?
H29A C29 H29B 109.5 . . ?
C27 C29 H29C 109.5 . . ?
H29A C29 H29C 109.5 . . ?
H29B C29 H29C 109.5 . . ?
C27 C30 H30A 109.5 . . ?
C27 C30 H30B 109.5 . . ?
H30A C30 H30B 109.5 . . ?
C27 C30 H30C 109.5 . . ?
H30A C30 H30C 109.5 . . ?
H30B C30 H30C 109.5 . . ?
C27 C28' H28D 109.5 . . ?
C27 C28' H28E 109.5 . . ?
H28D C28' H28E 109.5 . . ?
C27 C28' H28F 109.5 . . ?
H28D C28' H28F 109.5 . . ?
H28E C28' H28F 109.5 . . ?
C27 C29' H29D 109.5 . . ?
C27 C29' H29E 109.5 . . ?
H29D C29' H29E 109.5 . . ?
C27 C29' H29F 109.5 . . ?
H29D C29' H29F 109.5 . . ?
H29E C29' H29F 109.5 . . ?
C27 C30' H30D 109.5 . . ?
C27 C30' H30E 109.5 . . ?
H30D C30' H30E 109.5 . . ?
C27 C30' H30F 109.5 . . ?
H30D C30' H30F 109.5 . . ?
H30E C30' H30F 109.5 . . ?
C33 C31 C34 108.4(4) . . ?
C33 C31 C32 109.2(4) . . ?
C34 C31 C32 107.9(4) . . ?
C33 C31 C17 109.6(3) . . ?
C34 C31 C17 111.4(4) . . ?
C32 C31 C17 110.2(3) . . ?
C31 C32 H32A 109.5 . . ?
C31 C32 H32B 109.5 . . ?
H32A C32 H32B 109.5 . . ?
C31 C32 H32C 109.5 . . ?
H32A C32 H32C 109.5 . . ?
H32B C32 H32C 109.5 . . ?
C31 C33 H33A 109.5 . . ?
C31 C33 H33B 109.5 . . ?
H33A C33 H33B 109.5 . . ?
C31 C33 H33C 109.5 . . ?
H33A C33 H33C 109.5 . . ?
H33B C33 H33C 109.5 . . ?
C31 C34 H34A 109.5 . . ?
C31 C34 H34B 109.5 . . ?
H34A C34 H34B 109.5 . . ?
C31 C34 H34C 109.5 . . ?
H34A C34 H34C 109.5 . . ?
H34B C34 H34C 109.5 . . ?
O7 C35 C36 109.5(4) . . ?
O7 C35 H35A 109.8 . . ?
C36 C35 H35A 109.8 . . ?
O7 C35 H35B 109.8 . . ?
C36 C35 H35B 109.8 . . ?
H35A C35 H35B 108.2 . . ?
O8 C36 C35 110.0(5) . . ?
O8 C36 H36A 109.7 . . ?
C35 C36 H36A 109.7 . . ?
O8 C36 H36B 109.7 . . ?
C35 C36 H36B 109.7 . . ?
H36A C36 H36B 108.2 . . ?
O8 C37 C38 109.7(5) . . ?
O8 C37 H37A 109.7 . . ?
C38 C37 H37A 109.7 . . ?
O8 C37 H37B 109.7 . . ?
C38 C37 H37B 109.7 . . ?
H37A C37 H37B 108.2 . . ?
O7 C38 C37 110.3(4) . . ?
O7 C38 H38A 109.6 . . ?
C37 C38 H38A 109.6 . . ?
O7 C38 H38B 109.6 . . ?
C37 C38 H38B 109.6 . . ?
H38A C38 H38B 108.1 . . ?
O9 C39 C40 110.9(4) . 3_666 ?
O9 C39 H39A 109.5 . . ?
C40 C39 H39A 109.5 3_666 . ?
O9 C39 H39B 109.5 . . ?
C40 C39 H39B 109.5 3_666 . ?
H39A C39 H39B 108.0 . . ?
O9 C40 C39 110.9(4) . 3_666 ?
O9 C40 H40A 109.5 . . ?
C39 C40 H40A 109.5 3_666 . ?
O9 C40 H40B 109.5 . . ?
C39 C40 H40B 109.5 3_666 . ?
H40A C40 H40B 108.1 . . ?

loop_
_geom_bond_atom_site_label_1
_geom_bond_atom_site_label_2
_geom_bond_distance
_geom_bond_site_symmetry_2
_geom_bond_publ_flag
Cu1 O5 1.931(3) 3_666 ?
Cu1 O1 1.930(3) . ?
Cu1 O6 1.946(3) 3_666 ?
Cu1 O2 1.954(3) . ?
Cu1 O7 2.399(3) . ?
O1 C1 1.300(5) . ?
O2 C2 1.293(4) . ?
O3 C4 1.380(4) . ?
O3 C7 1.390(5) . ?
O4 C13 1.373(4) . ?
O4 C9 1.392(5) . ?
O5 C15 1.296(5) . ?
O5 Cu1 1.931(3) 3_666 ?
O6 C16 1.282(5) . ?
O6 Cu1 1.946(3) 3_666 ?
O7 C35 1.419(6) . ?
O7 C38 1.431(6) . ?
O8 C36 1.441(6) . ?
O8 C37 1.448(6) . ?
O9 C39 1.419(5) . ?
O9 C40 1.435(5) . ?
C1 C6 1.428(5) . ?
C1 C2 1.460(5) . ?
C2 C3 1.428(5) . ?
C3 C4 1.375(5) . ?
C3 C19 1.537(6) . ?
C4 C5 1.412(6) . ?
C5 C6 1.366(6) . ?
C5 H5 0.9500 . ?
C6 C23 1.524(6) . ?
C7 C12 1.388(6) . ?
C7 C8 1.393(5) . ?
C8 C9 1.374(6) . ?
C8 H8 0.9500 . ?
C9 C10 1.399(6) . ?
C10 C11 1.355(6) . ?
C10 H10 0.9500 . ?
C11 C12 1.408(6) . ?
C11 H11 0.9500 . ?
C12 H12 0.9500 . ?
C13 C18 1.411(6) . ?
C13 C14 1.418(5) . ?
C14 C15 1.425(5) . ?
C14 C27 1.527(3) . ?
C15 C16 1.464(6) . ?
C16 C17 1.432(5) . ?
C17 C18 1.364(5) . ?
C17 C31 1.537(6) . ?
C18 H18 0.9500 . ?
C19 C22 1.519(7) . ?
C19 C21 1.535(7) . ?
C19 C20 1.543(7) . ?
C20 H20A 0.9800 . ?
C20 H20B 0.9800 . ?
C20 H20C 0.9800 . ?
C21 H21A 0.9800 . ?
C21 H21B 0.9800 . ?
C21 H21C 0.9800 . ?
C22 H22A 0.9800 . ?
C22 H22B 0.9800 . ?
C22 H22C 0.9800 . ?
C23 C26 1.533(6) . ?
C23 C25 1.544(7) . ?
C23 C24 1.547(7) . ?
C24 H24A 0.9800 . ?
C24 H24B 0.9800 . ?
C24 H24C 0.9800 . ?
C25 H25A 0.9800 . ?
C25 H25B 0.9800 . ?
C25 H25C 0.9800 . ?
C26 H26A 0.9800 . ?
C26 H26B 0.9800 . ?
C26 H26C 0.9800 . ?
C27 C30 1.531(3) . ?
C27 C29' 1.532(3) . ?
C27 C28 1.539(3) . ?
C27 C28' 1.540(3) . ?
C27 C30' 1.559(3) . ?
C27 C29 1.564(3) . ?
C28 H28A 0.9800 . ?
C28 H28B 0.9800 . ?
C28 H28C 0.9800 . ?
C29 H29A 0.9800 . ?
C29 H29B 0.9800 . ?
C29 H29C 0.9800 . ?
C30 H30A 0.9800 . ?
C30 H30B 0.9800 . ?
C30 H30C 0.9800 . ?
C28' H28D 0.9800 . ?
C28' H28E 0.9800 . ?
C28' H28F 0.9800 . ?
C29' H29D 0.9800 . ?
C29' H29E 0.9800 . ?
C29' H29F 0.9800 . ?
C30' H30D 0.9800 . ?
C30' H30E 0.9800 . ?
C30' H30F 0.9800 . ?
C31 C33 1.525(6) . ?
C31 C34 1.534(6) . ?
C31 C32 1.534(6) . ?
C32 H32A 0.9800 . ?
C32 H32B 0.9800 . ?
C32 H32C 0.9800 . ?
C33 H33A 0.9800 . ?
C33 H33B 0.9800 . ?
C33 H33C 0.9800 . ?
C34 H34A 0.9800 . ?
C34 H34B 0.9800 . ?
C34 H34C 0.9800 . ?
C35 C36 1.501(8) . ?
C35 H35A 0.9900 . ?
C35 H35B 0.9900 . ?
C36 H36A 0.9900 . ?
C36 H36B 0.9900 . ?
C37 C38 1.471(7) . ?
C37 H37A 0.9900 . ?
C37 H37B 0.9900 . ?
C38 H38A 0.9900 . ?
C38 H38B 0.9900 . ?
C39 C40 1.495(6) 3_666 ?
C39 H39A 0.9900 . ?
C39 H39B 0.9900 . ?
C40 C39 1.495(6) 3_666 ?
C40 H40A 0.9900 . ?
C40 H40B 0.9900 . ?

loop_
_geom_torsion_atom_site_label_1
_geom_torsion_atom_site_label_2
_geom_torsion_atom_site_label_3
_geom_torsion_atom_site_label_4
_geom_torsion
_geom_torsion_site_symmetry_1
_geom_torsion_site_symmetry_2
_geom_torsion_site_symmetry_3
_geom_torsion_site_symmetry_4
_geom_torsion_publ_flag
Cu1 O1 C1 C6 -166.7(3) . . . . ?
Cu1 O1 C1 C2 13.0(4) . . . . ?
Cu1 O2 C2 C3 168.9(3) . . . . ?
Cu1 O2 C2 C1 -10.5(4) . . . . ?
O1 C1 C2 O2 -1.6(5) . . . . ?
C6 C1 C2 O2 178.1(3) . . . . ?
O1 C1 C2 C3 179.0(3) . . . . ?
C6 C1 C2 C3 -1.4(5) . . . . ?
O2 C2 C3 C4 -174.3(3) . . . . ?
C1 C2 C3 C4 5.2(5) . . . . ?
O2 C2 C3 C19 3.6(6) . . . . ?
C1 C2 C3 C19 -177.0(3) . . . . ?
C2 C3 C4 O3 176.3(3) . . . . ?
C19 C3 C4 O3 -1.4(6) . . . . ?
C2 C3 C4 C5 -5.7(5) . . . . ?
C19 C3 C4 C5 176.7(4) . . . . ?
C7 O3 C4 C3 -125.1(4) . . . . ?
C7 O3 C4 C5 56.6(4) . . . . ?
C3 C4 C5 C6 2.1(6) . . . . ?
O3 C4 C5 C6 -179.6(4) . . . . ?
C4 C5 C6 C1 2.2(6) . . . . ?
C4 C5 C6 C23 -177.7(4) . . . . ?
O1 C1 C6 C5 177.2(3) . . . . ?
C2 C1 C6 C5 -2.4(5) . . . . ?
O1 C1 C6 C23 -2.9(6) . . . . ?
C2 C1 C6 C23 177.4(4) . . . . ?
C4 O3 C7 C12 -146.3(4) . . . . ?
C4 O3 C7 C8 34.5(5) . . . . ?
C12 C7 C8 C9 -2.0(6) . . . . ?
O3 C7 C8 C9 177.2(4) . . . . ?
C7 C8 C9 C10 -0.5(6) . . . . ?
C7 C8 C9 O4 174.5(4) . . . . ?
C13 O4 C9 C8 31.5(6) . . . . ?
C13 O4 C9 C10 -153.2(4) . . . . ?
C8 C9 C10 C11 2.9(7) . . . . ?
O4 C9 C10 C11 -172.5(4) . . . . ?
C9 C10 C11 C12 -2.8(7) . . . . ?
O3 C7 C12 C11 -177.1(4) . . . . ?
C8 C7 C12 C11 2.0(6) . . . . ?
C10 C11 C12 C7 0.4(7) . . . . ?
C9 O4 C13 C18 49.9(5) . . . . ?
C9 O4 C13 C14 -136.0(4) . . . . ?
O4 C13 C14 C15 -170.2(3) . . . . ?
C18 C13 C14 C15 3.3(5) . . . . ?
O4 C13 C14 C27 7.0(5) . . . . ?
C18 C13 C14 C27 -179.5(3) . . . . ?
Cu1 O5 C15 C14 172.7(3) 3_666 . . . ?
Cu1 O5 C15 C16 -6.0(4) 3_666 . . . ?
C13 C14 C15 O5 179.4(3) . . . . ?
C27 C14 C15 O5 2.3(6) . . . . ?
C13 C14 C15 C16 -2.0(5) . . . . ?
C27 C14 C15 C16 -179.1(3) . . . . ?
Cu1 O6 C16 C17 -171.7(3) 3_666 . . . ?
Cu1 O6 C16 C15 9.0(4) 3_666 . . . ?
O5 C15 C16 O6 -2.2(5) . . . . ?
C14 C15 C16 O6 179.2(3) . . . . ?
O5 C15 C16 C17 178.6(3) . . . . ?
C14 C15 C16 C17 -0.1(6) . . . . ?
O6 C16 C17 C18 -178.0(3) . . . . ?
C15 C16 C17 C18 1.2(5) . . . . ?
O6 C16 C17 C31 -0.3(5) . . . . ?
C15 C16 C17 C31 178.9(3) . . . . ?
C16 C17 C18 C13 0.0(5) . . . . ?
C31 C17 C18 C13 -177.7(4) . . . . ?
O4 C13 C18 C17 171.2(3) . . . . ?
C14 C13 C18 C17 -2.4(6) . . . . ?
C4 C3 C19 C22 -6.8(7) . . . . ?
C2 C3 C19 C22 175.7(5) . . . . ?
C4 C3 C19 C21 116.3(5) . . . . ?
C2 C3 C19 C21 -61.2(5) . . . . ?
C4 C3 C19 C20 -125.7(4) . . . . ?
C2 C3 C19 C20 56.8(5) . . . . ?
C5 C6 C23 C26 -122.6(5) . . . . ?
C1 C6 C23 C26 57.6(5) . . . . ?
C5 C6 C23 C25 117.1(4) . . . . ?
C1 C6 C23 C25 -62.7(5) . . . . ?
C5 C6 C23 C24 -3.2(6) . . . . ?
C1 C6 C23 C24 177.0(4) . . . . ?
C13 C14 C27 C30 -65.6(4) . . . . ?
C15 C14 C27 C30 111.3(4) . . . . ?
C13 C14 C27 C29' 17.2(6) . . . . ?
C15 C14 C27 C29' -166.0(6) . . . . ?
C13 C14 C27 C28 171.3(4) . . . . ?
C15 C14 C27 C28 -11.9(4) . . . . ?
C13 C14 C27 C28' 139.6(5) . . . . ?
C15 C14 C27 C28' -43.6(6) . . . . ?
C13 C14 C27 C30' -102.1(5) . . . . ?
C15 C14 C27 C30' 74.7(6) . . . . ?
C13 C14 C27 C29 53.5(4) . . . . ?
C15 C14 C27 C29 -129.7(4) . . . . ?
C18 C17 C31 C33 -122.5(4) . . . . ?
C16 C17 C31 C33 60.0(5) . . . . ?
C18 C17 C31 C34 -2.5(5) . . . . ?
C16 C17 C31 C34 180.0(4) . . . . ?
C18 C17 C31 C32 117.2(4) . . . . ?
C16 C17 C31 C32 -60.3(5) . . . . ?
C38 O7 C35 C36 -59.0(6) . . . . ?
Cu1 O7 C35 C36 81.2(5) . . . . ?
C37 O8 C36 C35 -59.3(6) . . . . ?
O7 C35 C36 O8 59.8(6) . . . . ?
C36 O8 C37 C38 59.7(6) . . . . ?
C35 O7 C38 C37 60.1(6) . . . . ?
Cu1 O7 C38 C37 -81.5(5) . . . . ?
O8 C37 C38 O7 -60.5(6) . . . . ?
C40 O9 C39 C40 -56.9(5) . . . 3_666 ?
C39 O9 C40 C39 56.9(5) . . . 3_666 ?
